data_1502002
loop_
_publ_author_name
'Abbet, Christian'
'Neuburger, Markus'
'Wagner, Trixie'
'Quitschau, Melanie'
'Hamburger, Matthias'
'Potterat, Olivier'

_publ_section_title
;
 Phyteumosides A and B: new saponins with unique triterpenoid aglycons
 from Phyteuma orbiculare L.
;
_journal_issue 6
_journal_name_full 'Organic letters'
_journal_page_first 1354
_journal_page_last 1357
_journal_paper_doi 10.1021/ol200047v
_journal_volume 13
_journal_year 2011
_chemical_absolute_configuration unk
_chemical_formula_moiety 'C32 H52 O6, 2.38(H2 O)'
_chemical_formula_sum 'C32 H56.76 O8.38'
_chemical_formula_weight 571.77
_space_group_IT_number 18
_symmetry_cell_setting orthorhombic
_symmetry_space_group_name_Hall 'P 2ac 2ac'
_symmetry_space_group_name_H-M 'P 21 2 21'
_atom_sites_solution_hydrogens geom
_atom_sites_solution_primary direct
_cell_angle_alpha 90
_cell_angle_beta 90
_cell_angle_gamma 90
_cell_formula_units_Z 4
_cell_length_a 6.4777(15)
_cell_length_b 16.504(5)
_cell_length_c 29.762(7)
_cell_measurement_reflns_used 1279
_cell_measurement_temperature 123
_cell_measurement_theta_max 21
_cell_measurement_theta_min 3
_cell_volume 3181.8(14)
_computing_cell_refinement 'Apex2 (Bruker AXS, 2006)'
_computing_data_collection 'Apex2 (Bruker AXS, 2006)'
_computing_data_reduction 'Apex2 (Bruker AXS, 2006)'
_computing_molecular_graphics 'CAMERON (Watkin et al., 1996)'
_computing_publication_material 'CRYSTALS (Betteridge et al., 2003)'
_computing_structure_refinement 'CRYSTALS (Betteridge et al., 2003)'
_computing_structure_solution 'Superflip (Palatinus & Chapuis, 2007)'
_diffrn_ambient_temperature 123
_diffrn_measured_fraction_theta_full 0.994
_diffrn_measured_fraction_theta_max 0.993
_diffrn_measurement_device Area
_diffrn_measurement_device_type 'Bruker Kappa Apex2'
_diffrn_measurement_method '\f & \w scans'
_diffrn_radiation_monochromator graphite
_diffrn_radiation_type 'Mo K\a'
_diffrn_radiation_wavelength 0.71073
_diffrn_reflns_av_R_equivalents 0.122
_diffrn_reflns_limit_h_max 7
_diffrn_reflns_limit_h_min -8
_diffrn_reflns_limit_k_max 7
_diffrn_reflns_limit_k_min -21
_diffrn_reflns_limit_l_max 26
_diffrn_reflns_limit_l_min -38
_diffrn_reflns_number 10935
_diffrn_reflns_theta_full 25.201
_diffrn_reflns_theta_max 27.098
_diffrn_reflns_theta_min 2.395
_diffrn_standards_number 0
_exptl_absorpt_coefficient_mu 0.085
_exptl_absorpt_correction_T_max 1.00
_exptl_absorpt_correction_T_min 0.99
_exptl_absorpt_correction_type multi-scan
_exptl_absorpt_process_details 'DENZO/SCALEPACK (Otwinowski & Minor, 1997)'
_exptl_crystal_colour colourless
_exptl_crystal_density_diffrn 1.193
_exptl_crystal_density_method 'not measured'
_exptl_crystal_description plate
_exptl_crystal_F_000 1248
_exptl_crystal_size_max 0.270
_exptl_crystal_size_mid 0.090
_exptl_crystal_size_min 0.010
_refine_diff_density_max 1.02
_refine_diff_density_min -1.12
_refine_ls_extinction_method None
_refine_ls_goodness_of_fit_ref 0.9538
_refine_ls_hydrogen_treatment none
_refine_ls_matrix_type full
_refine_ls_number_parameters 373
_refine_ls_number_reflns 3968
_refine_ls_number_restraints 2
_refine_ls_R_factor_all 0.1551
_refine_ls_R_factor_gt 0.0880
_refine_ls_shift/su_max 0.0041952
_refine_ls_shift/su_mean 0.0004427
_refine_ls_structure_factor_coef Fsqd
_refine_ls_weighting_details
;
 Method= Modified Sheldrick 
 w=1/[\s^2^(F^2^) + ( 0.11P)^2^ + 3.27P] 
 ,where P=(max(Fo^2^,0) + 2Fc^2^)/3 
;
_refine_ls_weighting_scheme calc
_refine_ls_wR_factor_all 0.2294
_refine_ls_wR_factor_gt 0.1988
_refine_ls_wR_factor_ref 0.2294
_reflns_limit_h_max 8
_reflns_limit_h_min 0
_reflns_limit_k_max 21
_reflns_limit_k_min 0
_reflns_limit_l_max 38
_reflns_limit_l_min 0
_reflns_number_gt 2173
_reflns_number_total 3995
_reflns_threshold_expression I>2.0\s(I)
_oxford_diffrn_Wilson_B_factor 2.14
_oxford_diffrn_Wilson_scale 29.24
_oxford_refine_ls_r_factor_ref 0.1551
_oxford_refine_ls_scale 0.1952(3)
_oxford_reflns_number_all 3968
_oxford_reflns_threshold_expression_ref I>-10.0\s(I)
_cod_data_source_file ol200047v_si_002.cif
_cod_data_source_block 1
_cod_depositor_comments
;
The following automatic conversions were performed:

'_symmetry_cell_setting' value 'Orthorhombic' changed to
'orthorhombic' according to
/home/saulius/struct/CIF-dictionaries/cif_core.dic dictionary named
'cif_core.dic' version 2.4.1 from 2010-06-29.

Automatic conversion script
Id: cif_fix_values 1715 2011-07-08 13:25:40Z adriana 
;
_cod_original_cell_volume 3181.9(14)
_cod_database_code 1502002

loop_
_symmetry_equiv_pos_as_xyz
x,y,z
x+1/2,-y,-z+1/2
-x,y,-z
-x+1/2,-y,z+1/2

loop_
_atom_site_label
_atom_site_type_symbol
_atom_site_fract_x
_atom_site_fract_y
_atom_site_fract_z
_atom_site_U_iso_or_equiv
_atom_site_occupancy
_atom_site_adp_type
_atom_site_refinement_flags_posn
_atom_site_refinement_flags_adp
O1 O 0.9792(7) 0.7920(3) 0.73033(13) 0.0249 1.0000 Uani . .
C2 C 0.8769(10) 0.8368(4) 0.7662(2) 0.0231 1.0000 Uani . .
C3 C 0.9427(10) 0.7987(4) 0.8112(2) 0.0222 1.0000 Uani . .
C4 C 0.8713(10) 0.7095(4) 0.8122(2) 0.0252 1.0000 Uani . .
C5 C 0.9658(10) 0.6640(4) 0.7721(2) 0.0274 1.0000 Uani . .
C6 C 0.9287(10) 0.7078(4) 0.7279(2) 0.0238 1.0000 Uani . .
C7 C 1.0616(9) 0.6742(4) 0.6889(2) 0.0257 1.0000 Uani . .
O8 O 1.0672(6) 0.5876(3) 0.68958(15) 0.0278 1.0000 Uani . .
C9 C 0.9060(10) 0.5383(4) 0.6684(2) 0.0252 1.0000 Uani . .
C10 C 0.7167(12) 0.5332(4) 0.6997(2) 0.0336 1.0000 Uani . .
C11 C 1.0023(11) 0.4551(4) 0.6645(2) 0.0286 1.0000 Uani . .
C12 C 0.8761(13) 0.3987(4) 0.6350(2) 0.0371 1.0000 Uani . .
C13 C 0.8431(12) 0.4352(5) 0.5881(2) 0.0341 1.0000 Uani . .
O14 O 0.7244(9) 0.3796(3) 0.56043(17) 0.0490 1.0000 Uani . .
C15 C 0.7405(10) 0.5190(4) 0.5876(2) 0.0275 1.0000 Uani . .
C16 C 0.8713(10) 0.5722(4) 0.6211(2) 0.0257 1.0000 Uani . .
C17 C 0.8050(10) 0.6608(4) 0.6245(2) 0.0252 1.0000 Uani . .
C18 C 0.9768(9) 0.7093(4) 0.64364(19) 0.0260 1.0000 Uani . .
O19 O 1.1498(7) 0.7092(3) 0.61125(14) 0.0277 1.0000 Uani . .
C20 C 1.1328(13) 0.7575(5) 0.5754(2) 0.0367 1.0000 Uani . .
O21 O 0.9881(10) 0.8016(3) 0.56976(18) 0.0550 1.0000 Uani . .
C1 C 1.3194(13) 0.7510(5) 0.5460(3) 0.0443 1.0000 Uani . .
C23 C 0.5092(11) 0.5121(5) 0.5995(3) 0.0405 1.0000 Uani . .
C24 C 0.7614(13) 0.5543(5) 0.5409(2) 0.0398 1.0000 Uani . .
C25 C 1.2877(10) 0.6988(5) 0.6951(2) 0.0358 1.0000 Uani . .
C26 C 0.8989(9) 0.8485(4) 0.8546(2) 0.0212 1.0000 Uani . .
C27 C 1.0074(10) 0.9313(4) 0.84752(19) 0.0237 1.0000 Uani . .
C28 C 1.0323(11) 0.9868(4) 0.8895(2) 0.0321 1.0000 Uani . .
C29 C 1.1302(13) 0.9352(5) 0.9266(2) 0.0365 1.0000 Uani . .
O30 O 1.1608(12) 0.9779(3) 0.96809(19) 0.0683 1.0000 Uani . .
C31 C 1.0189(13) 0.8568(4) 0.9363(2) 0.0354 1.0000 Uani . .
C32 C 1.0013(12) 0.8038(4) 0.89426(19) 0.0286 1.0000 Uani . .
C33 C 1.1783(13) 1.0563(5) 0.8787(2) 0.0438 1.0000 Uani . .
C34 C 0.8266(12) 1.0236(5) 0.9056(2) 0.0393 1.0000 Uani . .
C35 C 0.9308(12) 0.9733(4) 0.8051(2) 0.0340 1.0000 Uani . .
C36 C 0.9696(11) 0.9211(4) 0.7623(2) 0.0291 1.0000 Uani . .
C37 C 0.6667(11) 0.8550(5) 0.8642(2) 0.0335 1.0000 Uani . .
C38 C 0.6443(10) 0.8414(4) 0.7570(2) 0.0287 1.0000 Uani . .
O39 O 1.5000 0.8823(5) 1.0000 0.0562 1.0000 Uani S T
O40 O 0.9857(14) 0.2587(5) 0.5545(3) 0.0673 0.7500 Uani . .
O41 O 1.2972(15) 0.3623(5) 0.5338(3) 0.0729 0.7500 Uani . .
H31 H 1.0939 0.7949 0.8100 0.0259 1.0000 Uiso R .
H42 H 0.9109 0.6840 0.8405 0.0265 1.0000 Uiso R .
H41 H 0.7212 0.7087 0.8093 0.0271 1.0000 Uiso R .
H51 H 1.1133 0.6588 0.7766 0.0280 1.0000 Uiso R .
H52 H 0.9045 0.6106 0.7705 0.0277 1.0000 Uiso R .
H61 H 0.7820 0.7034 0.7193 0.0240 1.0000 Uiso R .
H101 H 0.6179 0.4963 0.6870 0.0459 1.0000 Uiso R .
H103 H 0.7572 0.5156 0.7292 0.0458 1.0000 Uiso R .
H102 H 0.6571 0.5865 0.7016 0.0458 1.0000 Uiso R .
H111 H 1.0175 0.4314 0.6942 0.0321 1.0000 Uiso R .
H112 H 1.1382 0.4619 0.6511 0.0319 1.0000 Uiso R .
H122 H 0.7445 0.3887 0.6490 0.0362 1.0000 Uiso R .
H121 H 0.9497 0.3481 0.6324 0.0362 1.0000 Uiso R .
H131 H 0.9789 0.4416 0.5743 0.0430 1.0000 Uiso R .
H161 H 1.0109 0.5731 0.6083 0.0271 1.0000 Uiso R .
H172 H 0.6840 0.6649 0.6438 0.0259 1.0000 Uiso R .
H171 H 0.7717 0.6811 0.5948 0.0257 1.0000 Uiso R .
H181 H 0.9289 0.7649 0.6485 0.0255 1.0000 Uiso R .
H232 H 0.4581 0.5637 0.6086 0.0570 1.0000 Uiso R .
H231 H 0.4892 0.4736 0.6234 0.0570 1.0000 Uiso R .
H233 H 0.4347 0.4943 0.5735 0.0569 1.0000 Uiso R .
H242 H 0.6885 0.6048 0.5395 0.0527 1.0000 Uiso R .
H241 H 0.9042 0.5639 0.5336 0.0529 1.0000 Uiso R .
H243 H 0.7034 0.5179 0.5190 0.0530 1.0000 Uiso R .
H253 H 1.3698 0.6724 0.6725 0.0450 1.0000 Uiso R .
H252 H 1.3344 0.6826 0.7245 0.0449 1.0000 Uiso R .
H251 H 1.3013 0.7563 0.6920 0.0450 1.0000 Uiso R .
H271 H 1.1503 0.9166 0.8406 0.0250 1.0000 Uiso R .
H291 H 1.2678 0.9205 0.9160 0.0441 1.0000 Uiso R .
H312 H 1.0921 0.8274 0.9597 0.0339 1.0000 Uiso R .
H311 H 0.8800 0.8697 0.9465 0.0343 1.0000 Uiso R .
H322 H 1.1406 0.7880 0.8851 0.0340 1.0000 Uiso R .
H321 H 0.9218 0.7560 0.9007 0.0338 1.0000 Uiso R .
H331 H 1.2120 1.0858 0.9054 0.0560 1.0000 Uiso R .
H333 H 1.3022 1.0344 0.8651 0.0560 1.0000 Uiso R .
H332 H 1.1123 1.0918 0.8575 0.0561 1.0000 Uiso R .
H341 H 0.8520 1.0588 0.9306 0.0580 1.0000 Uiso R .
H342 H 0.7353 0.9811 0.9150 0.0580 1.0000 Uiso R .
H343 H 0.7658 1.0539 0.8813 0.0579 1.0000 Uiso R .
H351 H 0.9988 1.0253 0.8021 0.0351 1.0000 Uiso R .
H352 H 0.7830 0.9821 0.8087 0.0349 1.0000 Uiso R .
H362 H 1.1171 0.9152 0.7590 0.0300 1.0000 Uiso R .
H361 H 0.9161 0.9488 0.7361 0.0299 1.0000 Uiso R .
H371 H 0.6478 0.8694 0.8952 0.0488 1.0000 Uiso R .
H373 H 0.6005 0.8041 0.8583 0.0489 1.0000 Uiso R .
H372 H 0.6073 0.8963 0.8458 0.0489 1.0000 Uiso R .
H381 H 0.5838 0.8843 0.7745 0.0409 1.0000 Uiso R .
H383 H 0.6223 0.8523 0.7256 0.0407 1.0000 Uiso R .
H382 H 0.5822 0.7907 0.7649 0.0411 1.0000 Uiso R .
O42 O 1.000000(10) 0.9221(7) 0.500000(10) 0.1342 0.7500 Uani S T
H13 H 1.2902 0.7752 0.5172 0.0573 1.0000 Uiso R .
H12 H 1.4340 0.7787 0.5597 0.0571 1.0000 Uiso R .
H11 H 1.3546 0.6951 0.5418 0.0573 1.0000 Uiso R .
H422 H 0.8970 0.9052 0.5127 0.1849 1.0000 Uiso R .

loop_
_atom_site_aniso_label
_atom_site_aniso_U_11
_atom_site_aniso_U_22
_atom_site_aniso_U_33
_atom_site_aniso_U_23
_atom_site_aniso_U_13
_atom_site_aniso_U_12
O1 0.026(2) 0.028(3) 0.021(2) 0.0004(19) 0.004(2) -0.002(2)
C2 0.026(3) 0.018(3) 0.026(3) 0.001(3) 0.002(3) 0.003(3)
C3 0.023(3) 0.016(3) 0.028(3) 0.004(3) 0.004(3) 0.004(3)
C4 0.026(3) 0.015(3) 0.034(4) -0.005(3) 0.005(3) 0.003(3)
C5 0.026(4) 0.025(4) 0.032(4) -0.001(3) -0.004(3) 0.003(3)
C6 0.019(3) 0.023(4) 0.030(3) 0.000(3) -0.002(3) 0.001(3)
C7 0.019(3) 0.031(4) 0.027(3) -0.001(3) 0.003(3) 0.004(3)
O8 0.024(2) 0.026(3) 0.033(2) -0.002(2) -0.006(2) 0.008(2)
C9 0.024(3) 0.028(4) 0.024(3) 0.000(3) -0.001(3) -0.009(3)
C10 0.041(4) 0.029(4) 0.031(4) -0.005(3) 0.005(3) 0.003(4)
C11 0.029(4) 0.029(4) 0.028(3) 0.003(3) 0.001(3) 0.005(3)
C12 0.045(4) 0.025(4) 0.042(4) -0.006(3) -0.002(4) -0.004(4)
C13 0.040(4) 0.032(4) 0.030(4) -0.004(3) -0.001(3) -0.003(4)
O14 0.067(4) 0.038(3) 0.042(3) -0.009(3) -0.009(3) -0.015(3)
C15 0.022(3) 0.039(4) 0.022(3) -0.003(3) -0.006(3) -0.008(3)
C16 0.019(3) 0.026(4) 0.032(4) -0.002(3) 0.005(3) 0.001(3)
C17 0.019(3) 0.037(4) 0.020(3) -0.001(3) 0.001(3) 0.000(3)
C18 0.020(3) 0.037(4) 0.022(3) -0.004(3) 0.008(3) -0.004(3)
O19 0.022(2) 0.034(3) 0.027(2) -0.007(2) 0.009(2) -0.004(2)
C20 0.047(5) 0.027(4) 0.036(4) -0.010(3) 0.016(4) -0.002(4)
O21 0.071(4) 0.039(3) 0.055(4) 0.010(3) 0.029(3) 0.015(4)
C1 0.048(5) 0.042(5) 0.043(4) -0.002(4) 0.022(4) 0.003(4)
C23 0.029(4) 0.053(5) 0.040(4) -0.003(4) 0.000(4) -0.007(4)
C24 0.039(4) 0.046(5) 0.034(4) -0.001(4) -0.004(3) -0.006(4)
C25 0.020(3) 0.043(5) 0.044(4) -0.011(4) 0.003(3) -0.007(3)
C26 0.024(3) 0.018(3) 0.022(3) 0.000(3) -0.004(3) -0.001(3)
C27 0.024(3) 0.021(3) 0.026(3) 0.001(3) -0.001(3) -0.005(3)
C28 0.034(4) 0.027(4) 0.036(4) 0.000(3) -0.008(3) -0.008(3)
C29 0.047(4) 0.034(4) 0.029(4) 0.003(3) -0.003(3) -0.009(4)
O30 0.115(6) 0.036(3) 0.054(3) -0.013(3) -0.051(4) 0.008(4)
C31 0.043(4) 0.030(4) 0.033(4) -0.002(3) -0.005(3) -0.003(4)
C32 0.044(4) 0.023(4) 0.019(3) 0.007(3) 0.005(3) 0.000(4)
C33 0.055(5) 0.040(5) 0.036(4) 0.001(4) -0.006(4) -0.022(4)
C34 0.043(5) 0.039(4) 0.036(4) -0.010(3) -0.006(4) 0.006(4)
C35 0.046(4) 0.020(4) 0.036(4) 0.009(3) -0.007(4) -0.006(3)
C36 0.038(4) 0.028(4) 0.022(3) 0.004(3) -0.005(3) -0.008(4)
C37 0.036(4) 0.031(4) 0.034(4) -0.008(3) 0.007(3) -0.008(4)
C38 0.025(3) 0.028(4) 0.033(4) 0.001(3) -0.002(3) 0.009(3)
O39 0.060(5) 0.044(5) 0.064(5) 0.0000 -0.023(5) 0.0000
O40 0.071(6) 0.063(6) 0.068(5) 0.005(4) -0.005(5) 0.031(5)
O41 0.085(7) 0.063(6) 0.071(5) 0.009(5) -0.029(5) -0.026(5)
O42 0.24(2) 0.030(7) 0.136(12) 0.0000 -0.144(15) 0.0000

loop_
_atom_type_symbol
_atom_type_scat_dispersion_real
_atom_type_scat_dispersion_imag
_atom_type_scat_Cromer_Mann_a1
_atom_type_scat_Cromer_Mann_b1
_atom_type_scat_Cromer_Mann_a2
_atom_type_scat_Cromer_Mann_b2
_atom_type_scat_Cromer_Mann_a3
_atom_type_scat_Cromer_Mann_b3
_atom_type_scat_Cromer_Mann_a4
_atom_type_scat_Cromer_Mann_b4
_atom_type_scat_Cromer_Mann_c
_atom_type_scat_source
C 0.0033 0.0016 2.3100 20.8439 1.0200 10.2075 1.5886 0.5687 0.8650 51.6512 0.2156 'International Tables Vol C 4.2.6.8 and 6.1.1.4'
H 0.0000 0.0000 0.4930 10.5109 0.3229 26.1257 0.1402 3.1424 0.0408 57.7998 0.0030 'International Tables Vol C 4.2.6.8 and 6.1.1.4'
O 0.0106 0.0060 3.0485 13.2771 2.2868 5.7011 1.5463 0.3239 0.8670 32.9089 0.2508 'International Tables Vol C 4.2.6.8 and 6.1.1.4'

loop_
_geom_angle_atom_site_label_1
_geom_angle_site_symmetry_1
_geom_angle_atom_site_label_2
_geom_angle_atom_site_label_3
_geom_angle
_geom_angle_publ_flag
C2 . O1 C6 115.2(5) yes
O1 . C2 C3 107.8(5) yes
O1 . C2 C36 103.2(5) yes
C3 . C2 C36 109.3(5) yes
O1 . C2 C38 110.0(5) yes
C3 . C2 C38 116.6(5) yes
C36 . C2 C38 109.2(6) yes
C2 . C3 C4 108.8(5) yes
C2 . C3 C26 117.1(5) yes
C4 . C3 C26 115.7(5) yes
C2 . C3 H31 105.5 no
C4 . C3 H31 103.8 no
C26 . C3 H31 104.3 no
C3 . C4 C5 109.4(5) yes
C3 . C4 H42 110.4 no
C5 . C4 H42 110.7 no
C3 . C4 H41 108.1 no
C5 . C4 H41 108.7 no
H42 . C4 H41 109.4 no
C4 . C5 C6 112.2(5) yes
C4 . C5 H51 109.3 no
C6 . C5 H51 108.4 no
C4 . C5 H52 108.8 no
C6 . C5 H52 108.8 no
H51 . C5 H52 109.3 no
C5 . C6 O1 112.4(5) yes
C5 . C6 C7 113.1(5) yes
O1 . C6 C7 105.0(5) yes
C5 . C6 H61 109.9 no
O1 . C6 H61 107.7 no
C7 . C6 H61 108.4 no
C6 . C7 O8 111.2(5) yes
C6 . C7 C18 108.5(5) yes
O8 . C7 C18 113.0(5) yes
C6 . C7 C25 110.3(5) yes
O8 . C7 C25 103.8(5) yes
C18 . C7 C25 110.0(6) yes
C7 . O8 C9 122.0(5) yes
O8 . C9 C10 109.7(5) yes
O8 . C9 C11 104.1(5) yes
C10 . C9 C11 109.0(5) yes
O8 . C9 C16 107.2(5) yes
C10 . C9 C16 117.3(5) yes
C11 . C9 C16 108.7(5) yes
C9 . C10 H101 109.2 no
C9 . C10 H103 110.6 no
H101 . C10 H103 110.4 no
C9 . C10 H102 107.8 no
H101 . C10 H102 109.6 no
H103 . C10 H102 109.3 no
C9 . C11 C12 112.3(6) yes
C9 . C11 H111 109.7 no
C12 . C11 H111 109.4 no
C9 . C11 H112 107.5 no
C12 . C11 H112 108.8 no
H111 . C11 H112 109.0 no
C11 . C12 C13 111.0(6) yes
C11 . C12 H122 109.3 no
C13 . C12 H122 109.7 no
C11 . C12 H121 108.1 no
C13 . C12 H121 109.7 no
H122 . C12 H121 108.9 no
C12 . C13 O14 109.9(6) yes
C12 . C13 C15 115.1(5) yes
O14 . C13 C15 109.5(6) yes
C12 . C13 H131 107.5 no
O14 . C13 H131 107.7 no
C15 . C13 H131 106.8 no
C13 . C15 C16 105.2(5) yes
C13 . C15 C23 110.6(6) yes
C16 . C15 C23 114.8(6) yes
C13 . C15 C24 108.5(6) yes
C16 . C15 C24 108.5(5) yes
C23 . C15 C24 109.1(6) yes
C9 . C16 C15 117.1(5) yes
C9 . C16 C17 109.3(5) yes
C15 . C16 C17 115.1(5) yes
C9 . C16 H161 103.2 no
C15 . C16 H161 105.0 no
C17 . C16 H161 105.7 no
C16 . C17 C18 109.3(5) yes
C16 . C17 H172 109.3 no
C18 . C17 H172 109.8 no
C16 . C17 H171 109.4 no
C18 . C17 H171 109.4 no
H172 . C17 H171 109.7 no
C7 . C18 C17 113.3(6) yes
C7 . C18 O19 107.1(5) yes
C17 . C18 O19 108.5(5) yes
C7 . C18 H181 109.3 no
C17 . C18 H181 108.9 no
O19 . C18 H181 109.7 no
C18 . O19 C20 117.3(5) yes
O19 . C20 O21 122.5(7) yes
O19 . C20 C1 111.0(7) yes
O21 . C20 C1 126.5(7) yes
C20 . C1 H13 109.3 no
C20 . C1 H12 109.9 no
H13 . C1 H12 109.5 no
C20 . C1 H11 109.6 no
H13 . C1 H11 109.4 no
H12 . C1 H11 109.2 no
C15 . C23 H232 109.6 no
C15 . C23 H231 110.4 no
H232 . C23 H231 109.6 no
C15 . C23 H233 109.1 no
H232 . C23 H233 109.1 no
H231 . C23 H233 109.1 no
C15 . C24 H242 109.2 no
C15 . C24 H241 110.9 no
H242 . C24 H241 108.7 no
C15 . C24 H243 110.3 no
H242 . C24 H243 108.7 no
H241 . C24 H243 109.0 no
C7 . C25 H253 108.9 no
C7 . C25 H252 109.6 no
H253 . C25 H252 109.6 no
C7 . C25 H251 109.8 no
H253 . C25 H251 109.4 no
H252 . C25 H251 109.5 no
C3 . C26 C27 105.6(5) yes
C3 . C26 C32 107.7(5) yes
C27 . C26 C32 109.3(5) yes
C3 . C26 C37 111.8(5) yes
C27 . C26 C37 114.1(6) yes
C32 . C26 C37 108.2(5) yes
C26 . C27 C28 117.1(5) yes
C26 . C27 C35 111.5(5) yes
C28 . C27 C35 115.6(5) yes
C26 . C27 H271 103.8 no
C28 . C27 H271 102.5 no
C35 . C27 H271 104.3 no
C27 . C28 C29 107.2(6) yes
C27 . C28 C33 109.8(6) yes
C29 . C28 C33 108.3(6) yes
C27 . C28 C34 113.1(5) yes
C29 . C28 C34 110.6(6) yes
C33 . C28 C34 107.8(6) yes
C28 . C29 O30 113.9(6) yes
C28 . C29 C31 114.6(6) yes
O30 . C29 C31 108.8(6) yes
C28 . C29 H291 106.4 no
O30 . C29 H291 106.0 no
C31 . C29 H291 106.5 no
C29 . C31 C32 111.7(6) yes
C29 . C31 H312 109.4 no
C32 . C31 H312 109.6 no
C29 . C31 H311 108.4 no
C32 . C31 H311 108.2 no
H312 . C31 H311 109.5 no
C26 . C32 C31 112.5(6) yes
C26 . C32 H322 108.1 no
C31 . C32 H322 108.2 no
C26 . C32 H321 108.4 no
C31 . C32 H321 110.2 no
H322 . C32 H321 109.4 no
C28 . C33 H331 110.4 no
C28 . C33 H333 108.7 no
H331 . C33 H333 110.3 no
C28 . C33 H332 108.8 no
H331 . C33 H332 109.7 no
H333 . C33 H332 108.8 no
C28 . C34 H341 109.4 no
C28 . C34 H342 109.6 no
H341 . C34 H342 109.0 no
C28 . C34 H343 108.9 no
H341 . C34 H343 109.8 no
H342 . C34 H343 110.2 no
C27 . C35 C36 111.9(6) yes
C27 . C35 H351 109.4 no
C36 . C35 H351 109.9 no
C27 . C35 H352 107.3 no
C36 . C35 H352 109.3 no
H351 . C35 H352 109.0 no
C35 . C36 C2 112.4(5) yes
C35 . C36 H362 107.4 no
C2 . C36 H362 107.8 no
C35 . C36 H361 109.9 no
C2 . C36 H361 110.6 no
H362 . C36 H361 108.6 no
C26 . C37 H371 108.8 no
C26 . C37 H373 110.0 no
H371 . C37 H373 109.6 no
C26 . C37 H372 109.7 no
H371 . C37 H372 108.9 no
H373 . C37 H372 109.8 no
C2 . C38 H381 109.9 no
C2 . C38 H383 109.2 no
H381 . C38 H383 109.2 no
C2 . C38 H382 108.9 no
H381 . C38 H382 109.8 no
H383 . C38 H382 109.8 no
H422 3_756 O42 H422 140.0 no

loop_
_geom_bond_atom_site_label_1
_geom_bond_atom_site_label_2
_geom_bond_site_symmetry_2
_geom_bond_distance
_geom_bond_publ_flag
O1 C2 . 1.457(7) yes
O1 C6 . 1.431(8) yes
C2 C3 . 1.541(9) yes
C2 C36 . 1.521(9) yes
C2 C38 . 1.534(9) yes
C3 C4 . 1.543(9) yes
C3 C26 . 1.556(9) yes
C3 H31 . 0.982 no
C4 C5 . 1.536(9) yes
C4 H42 . 0.976 no
C4 H41 . 0.977 no
C5 C6 . 1.521(9) yes
C5 H51 . 0.968 no
C5 H52 . 0.969 no
C6 C7 . 1.547(9) yes
C6 H61 . 0.987 no
C7 O8 . 1.430(8) yes
C7 C18 . 1.565(9) yes
C7 C25 . 1.531(9) yes
O8 C9 . 1.466(7) yes
C9 C10 . 1.541(9) yes
C9 C11 . 1.513(9) yes
C9 C16 . 1.533(9) yes
C10 H101 . 0.961 no
C10 H103 . 0.963 no
C10 H102 . 0.962 no
C11 C12 . 1.518(9) yes
C11 H111 . 0.972 no
C11 H112 . 0.972 no
C12 C13 . 1.535(9) yes
C12 H122 . 0.963 no
C12 H121 . 0.964 no
C13 O14 . 1.455(8) yes
C13 C15 . 1.534(10) yes
C13 H131 . 0.977 no
C15 C16 . 1.575(9) yes
C15 C23 . 1.543(10) yes
C15 C24 . 1.513(9) yes
C16 C17 . 1.528(9) yes
C16 H161 . 0.981 no
C17 C18 . 1.484(9) yes
C17 H172 . 0.975 no
C17 H171 . 0.969 no
C18 O19 . 1.478(7) yes
C18 H181 . 0.979 no
O19 C20 . 1.338(9) yes
C20 O21 . 1.198(9) yes
C20 C1 . 1.496(10) yes
C1 H13 . 0.962 no
C1 H12 . 0.963 no
C1 H11 . 0.959 no
C23 H232 . 0.954 no
C23 H231 . 0.963 no
C23 H233 . 0.958 no
C24 H242 . 0.959 no
C24 H241 . 0.963 no
C24 H243 . 0.962 no
C25 H253 . 0.962 no
C25 H252 . 0.965 no
C25 H251 . 0.957 no
C26 C27 . 1.552(9) yes
C26 C32 . 1.542(9) yes
C26 C37 . 1.535(10) yes
C27 C28 . 1.557(9) yes
C27 C35 . 1.524(9) yes
C27 H271 . 0.979 no
C28 C29 . 1.532(10) yes
C28 C33 . 1.522(10) yes
C28 C34 . 1.541(10) yes
C29 O30 . 1.434(8) yes
C29 C31 . 1.509(10) yes
C29 H291 . 0.977 no
C31 C32 . 1.531(9) yes
C31 H312 . 0.973 no
C31 H311 . 0.973 no
C32 H322 . 0.978 no
C32 H321 . 0.961 no
C33 H331 . 0.957 no
C33 H333 . 0.969 no
C33 H332 . 0.962 no
C34 H341 . 0.958 no
C34 H342 . 0.958 no
C34 H343 . 0.964 no
C35 C36 . 1.557(9) yes
C35 H351 . 0.969 no
C35 H352 . 0.974 no
C36 H362 . 0.966 no
C36 H361 . 0.969 no
C37 H371 . 0.960 no
C37 H373 . 0.959 no
C37 H372 . 0.957 no
C38 H381 . 0.962 no
C38 H383 . 0.961 no
C38 H382 . 0.959 no
O42 H422 3_756 0.817 no
O42 H422 . 0.817 no
